data_2228905
loop_
_publ_author_name
'Ferrara, Skylar J.'
'Mague, Joel T.'
'Donahue, James P.'

_publ_section_title
;
 <i>trans</i>-Bis(<i>N</i>,<i>N</i>-diethylethylenediamine)nickel(II)
 dibromide
;
_journal_coeditor_code WM2433
_journal_issue 1
_journal_name_full 'Acta Crystallographica Section E'
_journal_page_first m48
_journal_page_last m49
_journal_paper_doi 10.1107/S1600536810050403
_journal_volume 67
_journal_year 2011
_chemical_formula_iupac '[Ni (C6 H16 N2)2] Br2'
_chemical_formula_moiety 'C12 H32 N4 Ni 2+, 2(Br -)'
_chemical_formula_sum 'C12 H32 Br2 N4 Ni'
_chemical_formula_weight 450.95
_chemical_name_systematic
;
<i>trans</i>-Bis(<i>N</i>,<i>N</i>-diethylethylenediamine)nickel(II)
dibromide
;
_space_group_IT_number 15
_symmetry_cell_setting monoclinic
_symmetry_space_group_name_Hall '-C 2yc'
_symmetry_space_group_name_H-M 'C 1 2/c 1'
_atom_sites_solution_hydrogens difmap
_atom_sites_solution_primary direct
_atom_sites_solution_secondary difmap
_audit_creation_method SHELXL-97
_cell_angle_alpha 90.00
_cell_angle_beta 106.543(4)
_cell_angle_gamma 90.00
_cell_formula_units_Z 4
_cell_length_a 12.837(3)
_cell_length_b 11.162(3)
_cell_length_c 13.244(3)
_cell_measurement_reflns_used 6699
_cell_measurement_temperature 100(2)
_cell_measurement_theta_max 28.265
_cell_measurement_theta_min 2.465
_cell_volume 1819.1(8)
_computing_cell_refinement 'SAINT (Bruker, 2008)'
_computing_data_collection 'APEX2 (Bruker, 2009)'
_computing_data_reduction 'SAINT (Bruker, 2008)'
_computing_molecular_graphics 'SHELXTL (Sheldrick, 2008<i>a</i>)'
_computing_publication_material 'SHELXTL (Sheldrick, 2008<i>a</i>)'
_computing_structure_refinement 'SHELXL97 (Sheldrick, 2008<i>a</i>)'
_computing_structure_solution 'SHELXS97 (Sheldrick, 2008<i>a</i>)'
_diffrn_ambient_temperature 100(2)
_diffrn_measured_fraction_theta_full 1.000
_diffrn_measured_fraction_theta_max 0.945
_diffrn_measurement_device_type 'Bruker APEXI CCD'
_diffrn_measurement_method '\f and \w'
_diffrn_radiation_monochromator graphite
_diffrn_radiation_source 'fine-focus sealed tube'
_diffrn_radiation_type MoK\a
_diffrn_radiation_wavelength 0.71073
_diffrn_reflns_av_R_equivalents 0.0236
_diffrn_reflns_av_sigmaI/netI 0.0200
_diffrn_reflns_limit_h_max 16
_diffrn_reflns_limit_h_min -17
_diffrn_reflns_limit_k_max 14
_diffrn_reflns_limit_k_min -14
_diffrn_reflns_limit_l_max 17
_diffrn_reflns_limit_l_min -17
_diffrn_reflns_number 7870
_diffrn_reflns_theta_full 28.25
_diffrn_reflns_theta_max 28.25
_diffrn_reflns_theta_min 2.46
_exptl_absorpt_coefficient_mu 5.454
_exptl_absorpt_correction_T_max 0.7721
_exptl_absorpt_correction_T_min 0.6234
_exptl_absorpt_correction_type multi-scan
_exptl_absorpt_process_details '(SADABS; Sheldrick, 2008<i>b</i>)'
_exptl_crystal_colour orange
_exptl_crystal_density_diffrn 1.647
_exptl_crystal_density_method 'not measured'
_exptl_crystal_description diamondoid
_exptl_crystal_F_000 920
_exptl_crystal_size_max 0.05
_exptl_crystal_size_mid 0.05
_exptl_crystal_size_min 0.05
_refine_diff_density_max 0.568
_refine_diff_density_min -0.429
_refine_ls_extinction_method none
_refine_ls_goodness_of_fit_ref 1.059
_refine_ls_hydrogen_treatment refall
_refine_ls_matrix_type full
_refine_ls_number_parameters 153
_refine_ls_number_reflns 2130
_refine_ls_number_restraints 0
_refine_ls_restrained_S_all 1.059
_refine_ls_R_factor_all 0.0206
_refine_ls_R_factor_gt 0.0194
_refine_ls_shift/su_max 0.001
_refine_ls_shift/su_mean 0.000
_refine_ls_structure_factor_coef Fsqd
_refine_ls_weighting_details 'calc w=1/[\s^2^(Fo^2^)+(0.0311P)^2^+1.2408P] where P=(Fo^2^+2Fc^2^)/3'
_refine_ls_weighting_scheme calc
_refine_ls_wR_factor_gt 0.0492
_refine_ls_wR_factor_ref 0.0498
_reflns_number_gt 2029
_reflns_number_total 2130
_reflns_threshold_expression I>2\s(I)
_cod_data_source_file wm2433.cif
_cod_data_source_block I
_cod_original_cell_volume 1819.2(8)
_cod_original_sg_symbol_H-M 'C 2/c'
_cod_database_code 2228905
_cod_database_fobs_code 2228905

loop_
_symmetry_equiv_pos_as_xyz
'x, y, z'
'-x, y, -z+1/2'
'x+1/2, y+1/2, z'
'-x+1/2, y+1/2, -z+1/2'
'-x, -y, -z'
'x, -y, z-1/2'
'-x+1/2, -y+1/2, -z'
'x+1/2, -y+1/2, z-1/2'

loop_
_atom_site_type_symbol
_atom_site_label
_atom_site_fract_x
_atom_site_fract_y
_atom_site_fract_z
_atom_site_U_iso_or_equiv
_atom_site_adp_type
_atom_site_calc_flag
_atom_site_refinement_flags
_atom_site_occupancy
_atom_site_disorder_assembly
_atom_site_disorder_group
Br Br1 0.0000 0.913257(18) 0.2500 0.01466(7) Uani d S 1 . .
Br Br2 0.0000 0.469242(19) 0.2500 0.01838(7) Uani d S 1 . .
Ni Ni1 -0.2500 0.7500 0.0000 0.01079(7) Uani d S 1 . .
N N1 -0.31881(11) 0.67603(11) 0.09965(10) 0.0131(3) Uani d . 1 . .
N N2 -0.39293(11) 0.80349(12) -0.07621(11) 0.0141(3) Uani d . 1 . .
C C1 -0.43989(13) 0.69026(14) 0.05604(13) 0.0163(3) Uani d . 1 . .
C C2 -0.46277(14) 0.80667(14) -0.00423(13) 0.0178(3) Uani d . 1 . .
C C3 -0.29344(13) 0.54467(14) 0.11697(12) 0.0160(3) Uani d . 1 . .
C C4 -0.29416(14) 0.48022(15) 0.01586(13) 0.0189(3) Uani d . 1 . .
C C5 -0.27917(14) 0.74426(15) 0.20169(12) 0.0183(3) Uani d . 1 . .
C C6 -0.31232(17) 0.69197(17) 0.29384(14) 0.0238(4) Uani d . 1 . .
H H1N -0.4012(17) 0.868(2) -0.1105(17) 0.020(5) Uiso d . 1 . .
H H2N -0.4197(18) 0.748(2) -0.1241(17) 0.023(5) Uiso d . 1 . .
H H1A -0.4657(16) 0.6263(19) 0.0066(16) 0.015(5) Uiso d . 1 . .
H H1B -0.4752(18) 0.6886(17) 0.1114(17) 0.018(5) Uiso d . 1 . .
H H2A -0.538(2) 0.811(2) -0.045(2) 0.030(6) Uiso d . 1 . .
H H2B -0.4442(17) 0.8744(19) 0.0408(16) 0.017(5) Uiso d . 1 . .
H H3A -0.2203(16) 0.5385(17) 0.1685(14) 0.010(4) Uiso d . 1 . .
H H3B -0.3443(15) 0.5112(18) 0.1468(14) 0.012(4) Uiso d . 1 . .
H H4A -0.231(2) 0.498(2) -0.0054(17) 0.037(6) Uiso d . 1 . .
H H4B -0.293(2) 0.394(2) 0.033(2) 0.037(6) Uiso d . 1 . .
H H4C -0.3579(19) 0.492(2) -0.0417(18) 0.031(6) Uiso d . 1 . .
H H5A -0.2023(19) 0.746(2) 0.2170(17) 0.023(5) Uiso d . 1 . .
H H5B -0.3036(18) 0.8251(19) 0.1900(17) 0.018(5) Uiso d . 1 . .
H H6A -0.291(2) 0.744(2) 0.349(2) 0.036(6) Uiso d . 1 . .
H H6B -0.388(3) 0.680(3) 0.281(2) 0.052(9) Uiso d . 1 . .
H H6C -0.280(2) 0.615(3) 0.313(2) 0.040(7) Uiso d . 1 . .

loop_
_atom_site_aniso_label
_atom_site_aniso_U_11
_atom_site_aniso_U_22
_atom_site_aniso_U_33
_atom_site_aniso_U_12
_atom_site_aniso_U_13
_atom_site_aniso_U_23
Br1 0.01334(11) 0.01570(11) 0.01413(11) 0.000 0.00262(8) 0.000
Br2 0.01588(12) 0.01737(12) 0.01981(12) 0.000 0.00175(8) 0.000
Ni1 0.00960(13) 0.01277(13) 0.01037(13) -0.00131(9) 0.00344(9) 0.00080(9)
N1 0.0117(6) 0.0162(6) 0.0112(6) -0.0021(5) 0.0029(5) 0.0002(5)
N2 0.0135(6) 0.0150(6) 0.0141(6) -0.0002(5) 0.0042(5) 0.0013(5)
C1 0.0110(7) 0.0213(8) 0.0174(7) -0.0017(6) 0.0052(6) 0.0013(6)
C2 0.0139(8) 0.0218(8) 0.0196(8) 0.0024(6) 0.0075(6) 0.0015(6)
C3 0.0172(7) 0.0159(7) 0.0148(7) -0.0021(6) 0.0043(6) 0.0022(6)
C4 0.0207(8) 0.0157(7) 0.0197(8) -0.0023(6) 0.0051(6) -0.0012(6)
C5 0.0211(8) 0.0211(8) 0.0132(7) -0.0071(6) 0.0058(6) -0.0032(6)
C6 0.0303(10) 0.0288(9) 0.0149(8) -0.0087(7) 0.0105(7) -0.0026(7)

loop_
_atom_type_symbol
_atom_type_description
_atom_type_scat_dispersion_real
_atom_type_scat_dispersion_imag
_atom_type_scat_source
C C 0.0033 0.0016 'International Tables Vol C Tables 4.2.6.8 and 6.1.1.4'
H H 0.0000 0.0000 'International Tables Vol C Tables 4.2.6.8 and 6.1.1.4'
N N 0.0061 0.0033 'International Tables Vol C Tables 4.2.6.8 and 6.1.1.4'
Ni Ni 0.3393 1.1124 'International Tables Vol C Tables 4.2.6.8 and 6.1.1.4'
Br Br -0.2901 2.4595 'International Tables Vol C Tables 4.2.6.8 and 6.1.1.4'

loop_
_geom_angle_atom_site_label_1
_geom_angle_atom_site_label_2
_geom_angle_atom_site_label_3
_geom_angle_site_symmetry_1
_geom_angle_site_symmetry_3
_geom_angle
_geom_angle_publ_flag
N2 Ni1 N2 7_465 . 180.0 ?
N2 Ni1 N1 7_465 . 93.51(6) ?
N2 Ni1 N1 . . 86.49(6) ?
N2 Ni1 N1 7_465 7_465 86.49(6) ?
N2 Ni1 N1 . 7_465 93.51(6) ?
N1 Ni1 N1 . 7_465 180.00(7) ?
C1 N1 C3 . . 108.44(11) ?
C1 N1 C5 . . 109.81(12) ?
C3 N1 C5 . . 110.62(12) ?
C1 N1 Ni1 . . 108.08(9) ?
C3 N1 Ni1 . . 113.09(10) ?
C5 N1 Ni1 . . 106.74(9) ?
C2 N2 Ni1 . . 109.36(10) ?
C2 N2 H1N . . 108.6(14) ?
Ni1 N2 H1N . . 120.3(15) ?
C2 N2 H2N . . 107.2(14) ?
Ni1 N2 H2N . . 106.2(14) ?
H1N N2 H2N . . 104(2) ?
N1 C1 C2 . . 108.55(12) ?
N1 C1 H1A . . 107.5(12) ?
C2 C1 H1A . . 107.6(12) ?
N1 C1 H1B . . 111.3(13) ?
C2 C1 H1B . . 110.8(12) ?
H1A C1 H1B . . 110.9(17) ?
N2 C2 C1 . . 104.89(13) ?
N2 C2 H2A . . 109.1(15) ?
C1 C2 H2A . . 111.1(14) ?
N2 C2 H2B . . 109.5(12) ?
C1 C2 H2B . . 112.1(12) ?
H2A C2 H2B . . 110.1(18) ?
N1 C3 C4 . . 112.36(13) ?
N1 C3 H3A . . 107.0(11) ?
C4 C3 H3A . . 109.9(11) ?
N1 C3 H3B . . 107.9(12) ?
C4 C3 H3B . . 110.8(12) ?
H3A C3 H3B . . 108.7(15) ?
C3 C4 H4A . . 111.6(14) ?
C3 C4 H4B . . 104.9(14) ?
H4A C4 H4B . . 109(2) ?
C3 C4 H4C . . 115.2(14) ?
H4A C4 H4C . . 110.1(19) ?
H4B C4 H4C . . 106(2) ?
N1 C5 C6 . . 115.20(13) ?
N1 C5 H5A . . 105.6(14) ?
C6 C5 H5A . . 110.5(13) ?
N1 C5 H5B . . 108.7(13) ?
C6 C5 H5B . . 109.8(13) ?
H5A C5 H5B . . 106.6(19) ?
C5 C6 H6A . . 108.2(16) ?
C5 C6 H6B . . 114.6(19) ?
H6A C6 H6B . . 106(2) ?
C5 C6 H6C . . 111.4(16) ?
H6A C6 H6C . . 111(2) ?
H6B C6 H6C . . 105(2) ?

loop_
_geom_bond_atom_site_label_1
_geom_bond_atom_site_label_2
_geom_bond_site_symmetry_2
_geom_bond_distance
_geom_bond_publ_flag
Ni1 N2 7_465 1.9202(14) ?
Ni1 N2 . 1.9202(14) ?
Ni1 N1 . 1.9666(13) ?
Ni1 N1 7_465 1.9666(13) ?
N1 C1 . 1.505(2) ?
N1 C3 . 1.505(2) ?
N1 C5 . 1.508(2) ?
N2 C2 . 1.483(2) ?
N2 H1N . 0.84(2) ?
N2 H2N . 0.88(2) ?
C1 C2 . 1.509(2) ?
C1 H1A . 0.96(2) ?
C1 H1B . 0.97(2) ?
C2 H2A . 0.96(3) ?
C2 H2B . 0.95(2) ?
C3 C4 . 1.518(2) ?
C3 H3A . 0.993(19) ?
C3 H3B . 0.933(19) ?
C4 H4A . 0.96(2) ?
C4 H4B . 0.99(3) ?
C4 H4C . 0.96(2) ?
C5 C6 . 1.519(2) ?
C5 H5A . 0.95(2) ?
C5 H5B . 0.95(2) ?
C6 H6A . 0.92(3) ?
C6 H6B . 0.95(3) ?
C6 H6C . 0.96(3) ?

loop_
_geom_hbond_atom_site_label_D
_geom_hbond_atom_site_label_H
_geom_hbond_atom_site_label_A
_geom_hbond_site_symmetry_A
_geom_hbond_distance_DH
_geom_hbond_distance_HA
_geom_hbond_distance_DA
_geom_hbond_angle_DHA
N2 H2N Br1 7_465 0.88(2) 2.47(2) 3.3524(15) 176.3(19)
N2 H1N Br2 7_465 0.84(2) 2.64(2) 3.4381(15) 157.9(19)
